data_2013551
loop_
_publ_author_name
'Brogan, Michael A.'
'Blake, Alexander J.'
'Wilson, Claire'
'Gregory, Duncan H.'

_publ_section_title
;
 Magnesium diiodide, MgI~2~
;
_journal_issue 12
_journal_name_full 'Acta Crystallographica Section C'
_journal_page_first i136
_journal_page_last i138
_journal_paper_doi 10.1107/S0108270103025769
_journal_volume 59
_journal_year 2003
_chemical_formula_iupac 'Mg I2'
_chemical_formula_moiety 'Mg 2+, 2I -'
_chemical_formula_sum 'I2 Mg'
_chemical_formula_weight 278.11
_space_group_IT_number 164
_symmetry_cell_setting trigonal
_symmetry_space_group_name_Hall '-P 3 2"'
_symmetry_space_group_name_H-M 'P -3 m 1'
_atom_sites_solution_primary direct
_audit_creation_method SHELXL-97
_cell_angle_alpha 90.00
_cell_angle_beta 90.00
_cell_angle_gamma 120.00
_cell_formula_units_Z 1
_cell_length_a 4.1537(7)
_cell_length_b 4.1537(7)
_cell_length_c 6.862(2)
_cell_measurement_reflns_used 529
_cell_measurement_temperature 150(2)
_cell_measurement_theta_max 27.3
_cell_measurement_theta_min 2.95
_cell_volume 102.53(4)
_computing_cell_refinement 'SAINT (Bruker, 2002)'
_computing_data_collection 'SMART (Bruker, 2001)'
_computing_data_reduction 'SAINT and SHELXTL (Bruker, 2001)'
_computing_molecular_graphics 'ATOMS (Dowty, 1998)'
_computing_publication_material
;
enCIFer (CCDC, 2003), PLATON (Spek, 1990, 2002) and WinGX (Farrugia, 1998)
;
_computing_structure_refinement 'SHELXL97 (Sheldrick, 1997)'
_computing_structure_solution 'SIR97 (Altomare et al., 1999)'
_diffrn_ambient_temperature 150(2)
_diffrn_measured_fraction_theta_full 1.000
_diffrn_measured_fraction_theta_max 1.000
_diffrn_measurement_device_type 'Bruker SMART1000 CCD area-detector'
_diffrn_measurement_method \w
_diffrn_radiation_monochromator graphite
_diffrn_radiation_type MoK\a
_diffrn_radiation_wavelength 0.71073
_diffrn_reflns_av_R_equivalents 0.081
_diffrn_reflns_av_sigmaI/netI 0.014
_diffrn_reflns_limit_h_max 4
_diffrn_reflns_limit_h_min -5
_diffrn_reflns_limit_k_max 4
_diffrn_reflns_limit_k_min -5
_diffrn_reflns_limit_l_max 5
_diffrn_reflns_limit_l_min -8
_diffrn_reflns_number 623
_diffrn_reflns_theta_full 27.32
_diffrn_reflns_theta_max 27.32
_diffrn_reflns_theta_min 2.97
_diffrn_standards_decay_% 0
_exptl_absorpt_coefficient_mu 15.24
_exptl_absorpt_correction_T_max 0.505
_exptl_absorpt_correction_T_min 0.093
_exptl_absorpt_correction_type integration
_exptl_absorpt_process_details '(SHELXTL; Bruker, 2001)'
_exptl_crystal_colour colourless
_exptl_crystal_density_diffrn 4.504
_exptl_crystal_density_method 'not measured'
_exptl_crystal_description plate
_exptl_crystal_F_000 118
_exptl_crystal_size_max 0.20
_exptl_crystal_size_mid 0.20
_exptl_crystal_size_min 0.075
_refine_diff_density_max 0.86
_refine_diff_density_min -0.91
_refine_ls_extinction_method none
_refine_ls_goodness_of_fit_ref 1.13
_refine_ls_matrix_type full
_refine_ls_number_parameters 7
_refine_ls_number_reflns 115
_refine_ls_number_restraints 0
_refine_ls_restrained_S_all 1.13
_refine_ls_R_factor_all 0.0209
_refine_ls_R_factor_gt 0.0208
_refine_ls_shift/su_max 0.001
_refine_ls_shift/su_mean 0.000
_refine_ls_structure_factor_coef Fsqd
_refine_ls_weighting_details 'calc w = 1/[\s^2^(Fo^2^)+(0.037)^2^+ 0.102P] where P = (Fo^2^+2Fc^2^)/3'
_refine_ls_weighting_scheme calc
_refine_ls_wR_factor_gt 0.0627
_refine_ls_wR_factor_ref 0.0628
_reflns_number_gt 112
_reflns_number_total 115
_reflns_threshold_expression I>2\s(I)
_cod_data_source_file bc1028.cif
_cod_data_source_block I
_cod_depositor_comments
;
The following automatic conversions were performed:
'_geom_bond_publ_flag' value 'Yes' changed to 'yes' according to
'/home/saulius/struct/CIF-dictionaries/cif_core.dic' dictionary named
'cif_core.dic' version 2.4.1 from 2010-06-29.

Automatic conversion script
Id: cif_fix_enum 1527 2010-12-29 10:47:43Z saulius 

The following automatic conversions were performed:

'_geom_bond_publ_flag' value 'Yes' changed to 'yes' according to
/home/saulius/struct/CIF-dictionaries/cif_core.dic dictionary named
'cif_core.dic' version 2.4.1 from
2010-06-29.

'_geom_angle_publ_flag' value 'Yes' changed to 'yes'
according to /home/saulius/struct/CIF-dictionaries/cif_core.dic
dictionary named 'cif_core.dic' version 2.4.1 from 2010-06-29.

Automatic conversion script
Id: cif_fix_values 1715 2011-07-08 13:25:40Z adriana 
;
_cod_database_code 2013551
_cod_database_fobs_code 2013551

loop_
_symmetry_equiv_pos_as_xyz
'x, y, z'
'-y, x-y, z'
'y, x, -z'
'-x+y, -x, z'
'-x, -x+y, -z'
'x-y, -y, -z'
'-x, -y, -z'
'y, -x+y, -z'
'-y, -x, z'
'x-y, x, -z'
'x, x-y, z'
'-x+y, y, z'

loop_
_atom_site_label
_atom_site_fract_x
_atom_site_fract_y
_atom_site_fract_z
_atom_site_U_iso_or_equiv
_atom_site_adp_type
_atom_site_calc_flag
_atom_site_refinement_flags
_atom_site_occupancy
_atom_site_disorder_assembly
_atom_site_disorder_group
_atom_site_type_symbol
Mg 0.0000 1.0000 1.0000 0.0142(9) Uani d S 1 . . Mg
I 0.3333 0.6667 0.75763(6) 0.0120(3) Uani d S 1 . . I

loop_
_atom_site_aniso_label
_atom_site_aniso_U_11
_atom_site_aniso_U_22
_atom_site_aniso_U_33
_atom_site_aniso_U_12
_atom_site_aniso_U_13
_atom_site_aniso_U_23
Mg 0.0091(11) 0.0091(11) 0.024(2) 0.0045(6) 0.000 0.000
I 0.0105(4) 0.0105(4) 0.0150(5) 0.00525(18) 0.000 0.000

loop_
_atom_type_symbol
_atom_type_description
_atom_type_scat_dispersion_real
_atom_type_scat_dispersion_imag
_atom_type_scat_source
I I -0.4742 1.8119 'International Tables Vol C Tables 4.2.6.8 and 6.1.1.4'
Mg Mg 0.0486 0.0363 'International Tables Vol C Tables 4.2.6.8 and 6.1.1.4'

loop_
_geom_angle_atom_site_label_1
_geom_angle_atom_site_label_2
_geom_angle_atom_site_label_3
_geom_angle_site_symmetry_1
_geom_angle
_geom_angle_publ_flag
Mg I Mg 1_655 90.739(17) yes

loop_
_geom_bond_atom_site_label_1
_geom_bond_atom_site_label_2
_geom_bond_site_symmetry_2
_geom_bond_distance
_geom_bond_publ_flag
Mg I . 2.9183(5) yes

loop_
_cod_related_entry_id
_cod_related_entry_database
_cod_related_entry_code
1 ChemSpider 59700
